data_7117682
loop_
_publ_author_name
'Santosh J. Gharpure'
'V. Prasath'
'Vinod Kumar'

_publ_section_title
;
 Stereoselective synthesis of 2,3-disubstituted indoline, pyrrolidine and
 cyclic ether-fused 1,2-dihydroquinoline derivatives using alkyne iminium
 ion cyclization of vinylogous carbamates: switch of regioselectivity
 using an internal hydroxy group as a nucleophile
;
_journal_name_full Chem.Commun.
_journal_page_first 13623
_journal_paper_doi 10.1039/C5cc05292K
_journal_volume 51
_journal_year 2015
_chemical_formula_moiety 'C23 H27 N O6 S'
_chemical_formula_sum 'C23 H27 N O6 S'
_chemical_formula_weight 445.51
_space_group_crystal_system monoclinic
_space_group_IT_number 14
_space_group_name_Hall '-P 2ybc'
_space_group_name_H-M_alt 'P 1 21/c 1'
_symmetry_space_group_name_Hall '-P 2ybc'
_symmetry_space_group_name_H-M 'P 1 21/c 1'
_atom_sites_solution_hydrogens geom
_audit_creation_date 2015-01-20
_audit_creation_method
;
Olex2 1.2
(compiled 2015.01.06 svn.r3119 for OlexSys, GUI svn.r4979)
;
_audit_update_record
;
2015-06-25 deposited with the CCDC.
2015-07-20 downloaded from the CCDC.
;
_cell_angle_alpha 90
_cell_angle_beta 95.161(3)
_cell_angle_gamma 90
_cell_formula_units_Z 4
_cell_length_a 8.2174(11)
_cell_length_b 25.204(4)
_cell_length_c 10.5671(16)
_cell_measurement_reflns_used 7391
_cell_measurement_temperature 100(2)
_cell_measurement_theta_max 29.10
_cell_measurement_theta_min 3.00
_cell_volume 2179.7(6)
_computing_cell_refinement 'CrystalClear-SM Expert 2.1 b28'
_computing_data_collection 'CrystalClear-SM Expert 2.1 b28 (Rigaku, 2013)'
_computing_data_reduction 'CrystalClear-SM Expert 2.1 b28'
_computing_molecular_graphics 'Olex2 (Dolomanov et al., 2009)'
_computing_publication_material 'Olex2 (Dolomanov et al., 2009)'
_computing_structure_refinement 'ShelXL (Sheldrick, 2008)'
_diffrn_ambient_temperature 100.15
_diffrn_measured_fraction_theta_full 0.995
_diffrn_measured_fraction_theta_max 0.995
_diffrn_measurement_device_type 'Rigaku Saturn724'
_diffrn_measurement_method \w
_diffrn_radiation_type MoK\a
_diffrn_radiation_wavelength 0.7107
_diffrn_reflns_av_R_equivalents 0.0530
_diffrn_reflns_av_unetI/netI 0.0352
_diffrn_reflns_laue_measured_fraction_full 0.995
_diffrn_reflns_laue_measured_fraction_max 0.995
_diffrn_reflns_limit_h_max 9
_diffrn_reflns_limit_h_min -9
_diffrn_reflns_limit_k_max 29
_diffrn_reflns_limit_k_min -29
_diffrn_reflns_limit_l_max 12
_diffrn_reflns_limit_l_min -12
_diffrn_reflns_number 22349
_diffrn_reflns_point_group_measured_fraction_full 0.995
_diffrn_reflns_point_group_measured_fraction_max 0.995
_diffrn_reflns_theta_full 24.997
_diffrn_reflns_theta_max 24.997
_diffrn_reflns_theta_min 3.119
_exptl_absorpt_coefficient_mu 0.189
_exptl_absorpt_correction_T_max 0.983
_exptl_absorpt_correction_T_min 0.968
_exptl_absorpt_correction_type numerical
_exptl_absorpt_process_details 'NUMABS (Rigaku, 1999)'
_exptl_crystal_colour colorless
_exptl_crystal_density_diffrn 1.358
_exptl_crystal_description prism
_exptl_crystal_F_000 944
_exptl_crystal_size_max 0.15
_exptl_crystal_size_mid 0.11
_exptl_crystal_size_min 0.09
_refine_diff_density_max 0.610
_refine_diff_density_min -0.639
_refine_diff_density_rms 0.062
_refine_ls_extinction_coef .
_refine_ls_extinction_method none
_refine_ls_goodness_of_fit_ref 1.039
_refine_ls_hydrogen_treatment constr
_refine_ls_matrix_type full
_refine_ls_number_parameters 280
_refine_ls_number_reflns 3827
_refine_ls_number_restraints 0
_refine_ls_restrained_S_all 1.039
_refine_ls_R_factor_all 0.0512
_refine_ls_R_factor_gt 0.0476
_refine_ls_shift/su_max 0.000
_refine_ls_shift/su_mean 0.000
_refine_ls_structure_factor_coef Fsqd
_refine_ls_weighting_details 'w=1/[\s^2^(Fo^2^)+(0.0590P)^2^+2.5936P] where P=(Fo^2^+2Fc^2^)/3'
_refine_ls_weighting_scheme calc
_refine_ls_wR_factor_gt 0.1214
_refine_ls_wR_factor_ref 0.1246
_reflns_Friedel_coverage 0.000
_reflns_friedel_fraction_full .
_reflns_friedel_fraction_max .
_reflns_number_gt 3531
_reflns_number_total 3827
_reflns_threshold_expression 'I > 2\s(I)'
_cod_data_source_file c5cc05292k2.cif
_cod_data_source_block shelxl
_cod_database_code 7117682
_shelx_space_group_comment
;
The symmetry employed for this shelxl refinement is uniquely defined
by the following loop, which should always be used as a source of
symmetry information in preference to the above space-group names.
They are only intended as comments.
;
_shelx_estimated_absorpt_t_max 0.983
_shelx_estimated_absorpt_t_min 0.972
_olex2_refinement_description
;
1. Fixed Uiso
 At 1.2 times of:
  All C(H) groups, All C(H,H) groups, All C(H,H,H) groups, All N(H) groups
2.a Ternary CH refined with riding coordinates:
 C16(H16), C19(H19)
2.b Secondary CH2 refined with riding coordinates:
 C17(H17A,H17B), C18(H18A,H18B), C20(H20A,H20B), C22(H22A,H22B)
2.c Me refined with riding coordinates:
 C7(H7A,H7B,H7C), C14(H14A,H14B,H14C), C23(H23A,H23B,H23C)
2.d Aromatic/amide H refined with riding coordinates:
 N1(H1), C2(H2), C3(H3), C5(H5), C9(H9), C10(H10), C12(H12), C13(H13)
;
_shelx_shelxl_version_number 2014/7
_olex2_submission_special_instructions 'No special instructions were received'

loop_
_space_group_symop_operation_xyz
'x, y, z'
'-x, y+1/2, -z+1/2'
'-x, -y, -z'
'x, -y-1/2, z-1/2'

loop_
_atom_site_label
_atom_site_type_symbol
_atom_site_fract_x
_atom_site_fract_y
_atom_site_fract_z
_atom_site_U_iso_or_equiv
_atom_site_adp_type
_atom_site_occupancy
_atom_site_site_symmetry_order
_atom_site_calc_flag
_atom_site_refinement_flags_posn
_atom_site_refinement_flags_adp
_atom_site_refinement_flags_occupancy
_atom_site_disorder_assembly
_atom_site_disorder_group
S2 S 0.61894(6) 0.31153(2) 0.44284(5) 0.01322(16) Uani 1 1 d . . . . .
O1 O 0.63949(19) 0.32874(6) 0.31618(14) 0.0181(3) Uani 1 1 d . . . . .
O2 O 0.47479(18) 0.28252(6) 0.46770(14) 0.0178(3) Uani 1 1 d . . . . .
O3 O 0.7564(2) 0.45987(6) 0.52654(14) 0.0203(4) Uani 1 1 d . . . . .
O4 O 0.9327(2) 0.58951(6) 0.62225(16) 0.0228(4) Uani 1 1 d . . . . .
O5 O 1.1771(2) 0.48527(7) 0.96179(17) 0.0351(5) Uani 1 1 d . . . . .
O6 O 1.0426(2) 0.44496(6) 0.79514(15) 0.0252(4) Uani 1 1 d . . . . .
N1 N 0.6275(2) 0.36642(7) 0.52499(16) 0.0149(4) Uani 1 1 d . . . . .
H1 H 0.6519 0.3950 0.4829 0.018 Uiso 1 1 calc R . . . .
C1 C 0.6015(2) 0.37470(8) 0.65346(19) 0.0133(4) Uani 1 1 d . . . . .
C2 C 0.5316(3) 0.33601(8) 0.7262(2) 0.0162(5) Uani 1 1 d . . . . .
H2 H 0.5014 0.3027 0.6893 0.019 Uiso 1 1 calc R . . . .
C3 C 0.5062(3) 0.34598(9) 0.8522(2) 0.0170(5) Uani 1 1 d . . . . .
H3 H 0.4598 0.3190 0.9005 0.020 Uiso 1 1 calc R . . . .
C4 C 0.5468(3) 0.39455(9) 0.9094(2) 0.0153(4) Uani 1 1 d . . . . .
C5 C 0.6165(3) 0.43272(8) 0.8365(2) 0.0156(5) Uani 1 1 d . . . . .
H5 H 0.6450 0.4660 0.8743 0.019 Uiso 1 1 calc R . . . .
C6 C 0.6467(3) 0.42427(8) 0.7096(2) 0.0136(4) Uani 1 1 d . . . . .
C7 C 0.5183(3) 0.40596(9) 1.0464(2) 0.0205(5) Uani 1 1 d . . . . .
H7A H 0.4686 0.3749 1.0832 0.025 Uiso 1 1 calc R . . . .
H7B H 0.6229 0.4139 1.0948 0.025 Uiso 1 1 calc R . . . .
H7C H 0.4451 0.4365 1.0499 0.025 Uiso 1 1 calc R . . . .
C8 C 0.7906(3) 0.27398(8) 0.50022(19) 0.0130(4) Uani 1 1 d . . . . .
C9 C 0.9446(3) 0.29021(9) 0.4696(2) 0.0163(5) Uani 1 1 d . . . . .
H9 H 0.9556 0.3198 0.4152 0.020 Uiso 1 1 calc R . . . .
C10 C 1.0811(3) 0.26250(9) 0.5199(2) 0.0183(5) Uani 1 1 d . . . . .
H10 H 1.1864 0.2730 0.4989 0.022 Uiso 1 1 calc R . . . .
C11 C 1.0662(3) 0.21943(9) 0.6008(2) 0.0181(5) Uani 1 1 d . . . . .
C12 C 0.9115(3) 0.20350(9) 0.6279(2) 0.0180(5) Uani 1 1 d . . . . .
H12 H 0.9001 0.1736 0.6811 0.022 Uiso 1 1 calc R . . . .
C13 C 0.7729(3) 0.23061(8) 0.5785(2) 0.0157(4) Uani 1 1 d . . . . .
H13 H 0.6675 0.2196 0.5980 0.019 Uiso 1 1 calc R . . . .
C14 C 1.2170(3) 0.19201(10) 0.6613(2) 0.0272(6) Uani 1 1 d . . . . .
H14A H 1.3145 0.2084 0.6313 0.033 Uiso 1 1 calc R . . . .
H14B H 1.2207 0.1954 0.7539 0.033 Uiso 1 1 calc R . . . .
H14C H 1.2136 0.1544 0.6380 0.033 Uiso 1 1 calc R . . . .
C15 C 0.7288(3) 0.46605(8) 0.6387(2) 0.0142(4) Uani 1 1 d . . . . .
C16 C 0.7739(3) 0.51933(8) 0.6991(2) 0.0162(5) Uani 1 1 d . . . . .
H16 H 0.7628 0.5187 0.7925 0.019 Uiso 1 1 calc R . . . .
C17 C 0.6630(3) 0.56246(9) 0.6322(2) 0.0190(5) Uani 1 1 d . . . . .
H17A H 0.5697 0.5464 0.5800 0.023 Uiso 1 1 calc R . . . .
H17B H 0.6207 0.5870 0.6947 0.023 Uiso 1 1 calc R . . . .
C18 C 0.7776(3) 0.59092(9) 0.5495(2) 0.0219(5) Uani 1 1 d . . . . .
H18A H 0.7823 0.5724 0.4674 0.026 Uiso 1 1 calc R . . . .
H18B H 0.7416 0.6280 0.5329 0.026 Uiso 1 1 calc R . . . .
C19 C 0.9494(3) 0.53628(9) 0.6710(2) 0.0201(5) Uani 1 1 d . . . . .
H19 H 0.9902 0.5124 0.6053 0.024 Uiso 1 1 calc R . . . .
C20 C 1.0728(3) 0.53890(10) 0.7859(2) 0.0253(5) Uani 1 1 d . . . . .
H20A H 1.0350 0.5656 0.8454 0.030 Uiso 1 1 calc R . . . .
H20B H 1.1777 0.5517 0.7579 0.030 Uiso 1 1 calc R . . . .
C21 C 1.1046(3) 0.48732(9) 0.8579(2) 0.0222(5) Uani 1 1 d . . . . .
C22 C 1.0589(4) 0.39390(10) 0.8617(2) 0.0293(6) Uani 1 1 d . . . . .
H22A H 0.9726 0.3902 0.9207 0.035 Uiso 1 1 calc R . . . .
H22B H 1.1666 0.3916 0.9115 0.035 Uiso 1 1 calc R . . . .
C23 C 1.0430(3) 0.35127(11) 0.7642(3) 0.0338(6) Uani 1 1 d . . . . .
H23A H 1.0535 0.3166 0.8061 0.041 Uiso 1 1 calc R . . . .
H23B H 0.9359 0.3538 0.7157 0.041 Uiso 1 1 calc R . . . .
H23C H 1.1292 0.3553 0.7066 0.041 Uiso 1 1 calc R . . . .

loop_
_atom_site_aniso_label
_atom_site_aniso_U_11
_atom_site_aniso_U_22
_atom_site_aniso_U_33
_atom_site_aniso_U_23
_atom_site_aniso_U_13
_atom_site_aniso_U_12
S2 0.0118(3) 0.0133(3) 0.0144(3) -0.00146(19) 0.0003(2) 0.00219(19)
O1 0.0195(8) 0.0205(8) 0.0139(7) -0.0007(6) -0.0006(6) 0.0053(6)
O2 0.0122(8) 0.0177(8) 0.0233(8) -0.0044(6) 0.0007(6) -0.0001(6)
O3 0.0270(9) 0.0171(8) 0.0178(8) 0.0009(6) 0.0073(7) -0.0029(7)
O4 0.0211(9) 0.0137(8) 0.0330(9) 0.0078(7) 0.0002(7) -0.0030(6)
O5 0.0463(12) 0.0282(10) 0.0279(10) -0.0038(8) -0.0125(9) 0.0026(9)
O6 0.0289(9) 0.0217(9) 0.0232(9) 0.0036(7) -0.0078(7) -0.0013(7)
N1 0.0192(10) 0.0115(9) 0.0145(9) 0.0011(7) 0.0039(7) 0.0013(7)
C1 0.0113(10) 0.0141(10) 0.0142(10) 0.0000(8) 0.0006(8) 0.0025(8)
C2 0.0179(11) 0.0115(10) 0.0194(11) -0.0009(8) 0.0025(9) -0.0010(8)
C3 0.0175(11) 0.0156(11) 0.0182(11) 0.0035(9) 0.0040(9) -0.0022(9)
C4 0.0138(11) 0.0170(11) 0.0150(10) 0.0017(8) 0.0003(8) 0.0009(8)
C5 0.0161(11) 0.0128(10) 0.0176(11) -0.0010(8) 0.0002(8) -0.0011(8)
C6 0.0122(10) 0.0123(10) 0.0163(10) 0.0012(8) 0.0008(8) 0.0016(8)
C7 0.0236(12) 0.0210(12) 0.0171(11) 0.0003(9) 0.0035(9) -0.0028(9)
C8 0.0123(10) 0.0126(10) 0.0139(10) -0.0022(8) 0.0000(8) 0.0021(8)
C9 0.0164(11) 0.0149(11) 0.0179(11) 0.0038(8) 0.0026(9) -0.0003(9)
C10 0.0120(11) 0.0206(11) 0.0226(11) 0.0019(9) 0.0029(9) -0.0006(9)
C11 0.0177(11) 0.0181(11) 0.0183(11) -0.0002(9) 0.0007(9) 0.0046(9)
C12 0.0228(12) 0.0147(11) 0.0168(11) 0.0036(9) 0.0033(9) 0.0011(9)
C13 0.0155(11) 0.0151(11) 0.0169(10) 0.0001(8) 0.0038(8) -0.0009(8)
C14 0.0204(13) 0.0290(14) 0.0322(14) 0.0089(11) 0.0025(10) 0.0089(10)
C15 0.0112(10) 0.0134(10) 0.0176(11) 0.0021(8) -0.0002(8) 0.0021(8)
C16 0.0185(11) 0.0128(10) 0.0171(10) 0.0030(8) 0.0007(9) -0.0017(9)
C17 0.0183(12) 0.0129(11) 0.0253(12) -0.0006(9) -0.0004(9) 0.0008(9)
C18 0.0254(13) 0.0167(11) 0.0230(12) 0.0060(9) -0.0013(10) 0.0012(9)
C19 0.0207(12) 0.0134(11) 0.0259(12) 0.0041(9) 0.0015(9) -0.0021(9)
C20 0.0225(13) 0.0218(12) 0.0309(13) 0.0010(10) -0.0018(10) -0.0037(10)
C21 0.0162(11) 0.0232(12) 0.0267(13) -0.0003(10) -0.0006(10) 0.0017(9)
C22 0.0405(15) 0.0201(12) 0.0261(13) 0.0032(10) -0.0040(11) 0.0046(11)
C23 0.0340(15) 0.0245(14) 0.0407(15) -0.0015(11) -0.0081(12) 0.0032(11)

loop_
_atom_type_symbol
_atom_type_description
_atom_type_scat_dispersion_real
_atom_type_scat_dispersion_imag
_atom_type_scat_source
C C 0.0033 0.0016 'International Tables Vol C Tables 4.2.6.8 and 6.1.1.4'
H H 0.0000 0.0000 'International Tables Vol C Tables 4.2.6.8 and 6.1.1.4'
N N 0.0061 0.0033 'International Tables Vol C Tables 4.2.6.8 and 6.1.1.4'
O O 0.0106 0.0060 'International Tables Vol C Tables 4.2.6.8 and 6.1.1.4'
S S 0.1246 0.1234 'International Tables Vol C Tables 4.2.6.8 and 6.1.1.4'

loop_
_geom_angle_atom_site_label_1
_geom_angle_atom_site_label_2
_geom_angle_atom_site_label_3
_geom_angle
_geom_angle_site_symmetry_1
_geom_angle_site_symmetry_3
O1 S2 O2 119.60(9) . .
O1 S2 N1 103.74(9) . .
O1 S2 C8 109.07(9) . .
O2 S2 N1 109.34(9) . .
O2 S2 C8 108.16(10) . .
N1 S2 C8 106.13(10) . .
C18 O4 C19 105.50(16) . .
C21 O6 C22 116.73(18) . .
S2 N1 H1 115.3 . .
C1 N1 S2 129.45(15) . .
C1 N1 H1 115.3 . .
N1 C1 C6 118.51(18) . .
C2 C1 N1 122.17(19) . .
C2 C1 C6 119.32(19) . .
C1 C2 H2 119.8 . .
C3 C2 C1 120.4(2) . .
C3 C2 H2 119.8 . .
C2 C3 H3 119.2 . .
C2 C3 C4 121.6(2) . .
C4 C3 H3 119.2 . .
C3 C4 C7 122.04(19) . .
C5 C4 C3 117.56(19) . .
C5 C4 C7 120.4(2) . .
C4 C5 H5 118.6 . .
C4 C5 C6 122.9(2) . .
C6 C5 H5 118.6 . .
C1 C6 C15 121.71(18) . .
C5 C6 C1 118.19(19) . .
C5 C6 C15 120.08(19) . .
C4 C7 H7A 109.5 . .
C4 C7 H7B 109.5 . .
C4 C7 H7C 109.5 . .
H7A C7 H7B 109.5 . .
H7A C7 H7C 109.5 . .
H7B C7 H7C 109.5 . .
C9 C8 S2 118.54(16) . .
C13 C8 S2 120.37(16) . .
C13 C8 C9 121.03(19) . .
C8 C9 H9 120.6 . .
C10 C9 C8 118.9(2) . .
C10 C9 H9 120.6 . .
C9 C10 H10 119.5 . .
C9 C10 C11 121.0(2) . .
C11 C10 H10 119.5 . .
C10 C11 C14 120.2(2) . .
C12 C11 C10 119.0(2) . .
C12 C11 C14 120.8(2) . .
C11 C12 H12 119.5 . .
C11 C12 C13 121.0(2) . .
C13 C12 H12 119.5 . .
C8 C13 C12 119.1(2) . .
C8 C13 H13 120.5 . .
C12 C13 H13 120.5 . .
C11 C14 H14A 109.5 . .
C11 C14 H14B 109.5 . .
C11 C14 H14C 109.5 . .
H14A C14 H14B 109.5 . .
H14A C14 H14C 109.5 . .
H14B C14 H14C 109.5 . .
O3 C15 C6 121.61(19) . .
O3 C15 C16 117.08(18) . .
C6 C15 C16 121.23(18) . .
C15 C16 H16 111.1 . .
C15 C16 C17 108.53(18) . .
C15 C16 C19 110.97(18) . .
C17 C16 H16 111.1 . .
C17 C16 C19 103.75(17) . .
C19 C16 H16 111.1 . .
C16 C17 H17A 111.2 . .
C16 C17 H17B 111.2 . .
H17A C17 H17B 109.1 . .
C18 C17 C16 102.93(18) . .
C18 C17 H17A 111.2 . .
C18 C17 H17B 111.2 . .
O4 C18 C17 104.37(18) . .
O4 C18 H18A 110.9 . .
O4 C18 H18B 110.9 . .
C17 C18 H18A 110.9 . .
C17 C18 H18B 110.9 . .
H18A C18 H18B 108.9 . .
O4 C19 C16 105.30(17) . .
O4 C19 H19 109.9 . .
O4 C19 C20 106.38(18) . .
C16 C19 H19 109.9 . .
C20 C19 C16 115.13(19) . .
C20 C19 H19 109.9 . .
C19 C20 H20A 108.3 . .
C19 C20 H20B 108.3 . .
C19 C20 C21 116.0(2) . .
H20A C20 H20B 107.4 . .
C21 C20 H20A 108.3 . .
C21 C20 H20B 108.3 . .
O5 C21 O6 123.7(2) . .
O5 C21 C20 122.9(2) . .
O6 C21 C20 113.3(2) . .
O6 C22 H22A 110.2 . .
O6 C22 H22B 110.2 . .
O6 C22 C23 107.7(2) . .
H22A C22 H22B 108.5 . .
C23 C22 H22A 110.2 . .
C23 C22 H22B 110.2 . .
C22 C23 H23A 109.5 . .
C22 C23 H23B 109.5 . .
C22 C23 H23C 109.5 . .
H23A C23 H23B 109.5 . .
H23A C23 H23C 109.5 . .
H23B C23 H23C 109.5 . .

loop_
_geom_bond_atom_site_label_1
_geom_bond_atom_site_label_2
_geom_bond_distance
_geom_bond_site_symmetry_2
S2 O1 1.4314(16) .
S2 O2 1.4361(16) .
S2 N1 1.6314(18) .
S2 C8 1.760(2) .
O3 C15 1.236(3) .
O4 C18 1.429(3) .
O4 C19 1.439(3) .
O5 C21 1.202(3) .
O6 C21 1.334(3) .
O6 C22 1.467(3) .
N1 H1 0.8800 .
N1 C1 1.409(3) .
C1 C2 1.397(3) .
C1 C6 1.418(3) .
C2 H2 0.9500 .
C2 C3 1.389(3) .
C3 H3 0.9500 .
C3 C4 1.393(3) .
C4 C5 1.388(3) .
C4 C7 1.515(3) .
C5 H5 0.9500 .
C5 C6 1.401(3) .
C6 C15 1.489(3) .
C7 H7A 0.9800 .
C7 H7B 0.9800 .
C7 H7C 0.9800 .
C8 C9 1.395(3) .
C8 C13 1.386(3) .
C9 H9 0.9500 .
C9 C10 1.386(3) .
C10 H10 0.9500 .
C10 C11 1.394(3) .
C11 C12 1.388(3) .
C11 C14 1.510(3) .
C12 H12 0.9500 .
C12 C13 1.389(3) .
C13 H13 0.9500 .
C14 H14A 0.9800 .
C14 H14B 0.9800 .
C14 H14C 0.9800 .
C15 C16 1.518(3) .
C16 H16 1.0000 .
C16 C17 1.548(3) .
C16 C19 1.558(3) .
C17 H17A 0.9900 .
C17 H17B 0.9900 .
C17 C18 1.521(3) .
C18 H18A 0.9900 .
C18 H18B 0.9900 .
C19 H19 1.0000 .
C19 C20 1.512(3) .
C20 H20A 0.9900 .
C20 H20B 0.9900 .
C20 C21 1.517(3) .
C22 H22A 0.9900 .
C22 H22B 0.9900 .
C22 C23 1.486(4) .
C23 H23A 0.9800 .
C23 H23B 0.9800 .
C23 H23C 0.9800 .

loop_
_geom_torsion_atom_site_label_1
_geom_torsion_atom_site_label_2
_geom_torsion_atom_site_label_3
_geom_torsion_atom_site_label_4
_geom_torsion
_geom_torsion_site_symmetry_1
_geom_torsion_site_symmetry_2
_geom_torsion_site_symmetry_3
_geom_torsion_site_symmetry_4
S2 N1 C1 C2 -12.7(3) . . . .
S2 N1 C1 C6 167.98(16) . . . .
S2 C8 C9 C10 176.65(16) . . . .
S2 C8 C13 C12 -176.50(16) . . . .
O1 S2 N1 C1 174.22(18) . . . .
O1 S2 C8 C9 38.77(19) . . . .
O1 S2 C8 C13 -143.94(17) . . . .
O2 S2 N1 C1 45.6(2) . . . .
O2 S2 C8 C9 170.33(16) . . . .
O2 S2 C8 C13 -12.4(2) . . . .
O3 C15 C16 C17 66.1(2) . . . .
O3 C15 C16 C19 -47.3(3) . . . .
O4 C19 C20 C21 177.09(19) . . . .
N1 S2 C8 C9 -72.43(18) . . . .
N1 S2 C8 C13 104.86(18) . . . .
N1 C1 C2 C3 -179.16(19) . . . .
N1 C1 C6 C5 178.34(18) . . . .
N1 C1 C6 C15 -3.6(3) . . . .
C1 C2 C3 C4 0.9(3) . . . .
C1 C6 C15 O3 2.3(3) . . . .
C1 C6 C15 C16 178.94(19) . . . .
C2 C1 C6 C5 -1.0(3) . . . .
C2 C1 C6 C15 177.1(2) . . . .
C2 C3 C4 C5 -1.0(3) . . . .
C2 C3 C4 C7 179.5(2) . . . .
C3 C4 C5 C6 0.1(3) . . . .
C4 C5 C6 C1 0.9(3) . . . .
C4 C5 C6 C15 -177.2(2) . . . .
C5 C6 C15 O3 -179.7(2) . . . .
C5 C6 C15 C16 -3.0(3) . . . .
C6 C1 C2 C3 0.2(3) . . . .
C6 C15 C16 C17 -110.7(2) . . . .
C6 C15 C16 C19 135.9(2) . . . .
C7 C4 C5 C6 179.6(2) . . . .
C8 S2 N1 C1 -70.9(2) . . . .
C8 C9 C10 C11 -0.7(3) . . . .
C9 C8 C13 C12 0.7(3) . . . .
C9 C10 C11 C12 1.8(3) . . . .
C9 C10 C11 C14 -176.0(2) . . . .
C10 C11 C12 C13 -1.7(3) . . . .
C11 C12 C13 C8 0.5(3) . . . .
C13 C8 C9 C10 -0.6(3) . . . .
C14 C11 C12 C13 176.1(2) . . . .
C15 C16 C17 C18 -105.4(2) . . . .
C15 C16 C19 O4 129.08(18) . . . .
C15 C16 C19 C20 -114.1(2) . . . .
C16 C17 C18 O4 -34.4(2) . . . .
C16 C19 C20 C21 60.9(3) . . . .
C17 C16 C19 O4 12.7(2) . . . .
C17 C16 C19 C20 129.5(2) . . . .
C18 O4 C19 C16 -35.4(2) . . . .
C18 O4 C19 C20 -158.01(19) . . . .
C19 O4 C18 C17 44.3(2) . . . .
C19 C16 C17 C18 12.7(2) . . . .
C19 C20 C21 O5 -166.9(2) . . . .
C19 C20 C21 O6 12.4(3) . . . .
C21 O6 C22 C23 -158.7(2) . . . .
C22 O6 C21 O5 3.1(3) . . . .
C22 O6 C21 C20 -176.2(2) . . . .
